data_7711323
loop_
_publ_author_name
'Xiao, Yuyuan'
'Liu, Ziyu'
'Liang, Jiefeng'
'Yang, Kexin'
'Huang, Wenliang'

_publ_section_title
;
 Trivalent Rare-Earth Metal Cyclic (Alkyl)(Amino)Carbene Complexes
;
_journal_name_full 'Dalton Transactions'
_journal_paper_doi 10.1039/D2DT02759C
_journal_year 2022
_chemical_formula_moiety 'C34 H68 N Sc Si3'
_chemical_formula_sum 'C34 H68 N Sc Si3'
_chemical_formula_weight 620.12
_chemical_name_systematic EtCAACScSi3
_space_group_crystal_system orthorhombic
_space_group_IT_number 61
_space_group_name_Hall '-P 2ac 2ab'
_space_group_name_H-M_alt 'P b c a'
_atom_sites_solution_hydrogens geom
_atom_sites_solution_primary dual
_audit_creation_date 2022-06-30
_audit_creation_method
;
Olex2 1.5
(compiled 2022.04.07 svn.rca3783a0 for OlexSys, GUI svn.r6498)
;
_audit_update_record
;
2022-07-01 deposited with the CCDC.	2022-09-23 downloaded from the CCDC.
;
_cell_angle_alpha 90
_cell_angle_beta 90
_cell_angle_gamma 90
_cell_formula_units_Z 8
_cell_length_a 21.1966(12)
_cell_length_b 16.7104(10)
_cell_length_c 23.0440(14)
_cell_measurement_reflns_used 5836
_cell_measurement_temperature 180.00(10)
_cell_measurement_theta_max 29.4150
_cell_measurement_theta_min 2.9690
_cell_volume 8162.3(8)
_computing_cell_refinement 'CrysAlisPro 1.171.39.33c (Rigaku OD, 2017)'
_computing_data_collection 'CrysAlisPro 1.171.39.33c (Rigaku OD, 2017)'
_computing_data_reduction 'CrysAlisPro 1.171.39.33c (Rigaku OD, 2017)'
_computing_molecular_graphics 'Olex2 1.5 (Dolomanov et al., 2009)'
_computing_publication_material 'Olex2 1.5 (Dolomanov et al., 2009)'
_computing_structure_refinement 'SHELXL 2018/3 (Sheldrick, 2015)'
_computing_structure_solution 'SHELXT 2018/2 (Sheldrick, 2018)'
_diffrn_ambient_environment N~2~
_diffrn_ambient_temperature 180.00(10)
_diffrn_detector 'CCD plate'
_diffrn_measured_fraction_theta_full 0.997
_diffrn_measured_fraction_theta_max 0.855
_diffrn_measurement_details
;
List of Runs (angles in degrees, time in seconds):

  # Type    Start    End  Width  t~exp~   \w     \q     \k     \f   Frames
#--------------------------------------------------------------------------
  1  \w    -32.00  -1.00   0.50   49.28    --   -1.70 -82.00-150.00   62
  2  \w      6.00  31.00   0.50   49.28    --   -1.70 -82.00-150.00   50
  3  \w    -32.00  32.00   0.50   49.28    --    1.90 -82.00 -30.00  128
;
_diffrn_measurement_device 'four-circle diffractometer'
_diffrn_measurement_device_type 'XtaLAB AFC12 (RINC): Kappa single'
_diffrn_measurement_method '\w scans'
_diffrn_orient_matrix_type 'CrysAlisPro convention (1999,Acta A55,543-557)'
_diffrn_orient_matrix_UB_11 -0.0326267000
_diffrn_orient_matrix_UB_12 0.0085334000
_diffrn_orient_matrix_UB_13 -0.0028845000
_diffrn_orient_matrix_UB_21 0.0071600000
_diffrn_orient_matrix_UB_22 0.0410112000
_diffrn_orient_matrix_UB_23 -0.0045560000
_diffrn_orient_matrix_UB_31 0.0020616000
_diffrn_orient_matrix_UB_32 -0.0069488000
_diffrn_orient_matrix_UB_33 -0.0302968000
_diffrn_radiation_monochromator mirror
_diffrn_radiation_probe x-ray
_diffrn_radiation_type 'Mo K\a'
_diffrn_radiation_wavelength 0.71073
_diffrn_reflns_av_R_equivalents 0.0471
_diffrn_reflns_av_unetI/netI 0.0489
_diffrn_reflns_Laue_measured_fraction_full 0.997
_diffrn_reflns_Laue_measured_fraction_max 0.855
_diffrn_reflns_limit_h_max 26
_diffrn_reflns_limit_h_min -29
_diffrn_reflns_limit_k_max 22
_diffrn_reflns_limit_k_min -23
_diffrn_reflns_limit_l_max 32
_diffrn_reflns_limit_l_min -26
_diffrn_reflns_number 37290
_diffrn_reflns_point_group_measured_fraction_full 0.997
_diffrn_reflns_point_group_measured_fraction_max 0.855
_diffrn_reflns_theta_full 25.242
_diffrn_reflns_theta_max 30.240
_diffrn_reflns_theta_min 2.593
_diffrn_source 'Rotating-anode X-ray tube'
_diffrn_source_type 'Rigaku (Mo) X-ray Source'
_exptl_absorpt_coefficient_mu 0.288
_exptl_absorpt_correction_T_max 1.00000
_exptl_absorpt_correction_T_min 0.30777
_exptl_absorpt_correction_type multi-scan
_exptl_absorpt_process_details
;
CrysAlisPro 1.171.39.33c (Rigaku Oxford Diffraction, 2017)
Empirical absorption correction using spherical harmonics,
 implemented in SCALE3 ABSPACK scaling algorithm.
;
_exptl_crystal_colour 'clear light colourless'
_exptl_crystal_colour_lustre clear
_exptl_crystal_colour_modifier light
_exptl_crystal_colour_primary colourless
_exptl_crystal_density_diffrn 1.009
_exptl_crystal_description plate
_exptl_crystal_F_000 2736
_exptl_crystal_size_max 0.61
_exptl_crystal_size_mid 0.299
_exptl_crystal_size_min 0.111
_refine_diff_density_max 1.079
_refine_diff_density_min -0.963
_refine_diff_density_rms 0.055
_refine_ls_extinction_method none
_refine_ls_goodness_of_fit_ref 1.034
_refine_ls_hydrogen_treatment constr
_refine_ls_matrix_type full
_refine_ls_number_parameters 441
_refine_ls_number_reflns 10401
_refine_ls_number_restraints 40
_refine_ls_restrained_S_all 1.046
_refine_ls_R_factor_all 0.1018
_refine_ls_R_factor_gt 0.0681
_refine_ls_shift/su_max 0.001
_refine_ls_shift/su_mean 0.000
_refine_ls_structure_factor_coef Fsqd
_refine_ls_weighting_details 'w=1/[\s^2^(Fo^2^)+(0.0696P)^2^+7.8296P] where P=(Fo^2^+2Fc^2^)/3'
_refine_ls_weighting_scheme calc
_refine_ls_wR_factor_gt 0.1662
_refine_ls_wR_factor_ref 0.1850
_reflns_Friedel_coverage 0.000
_reflns_number_gt 7147
_reflns_number_total 10401
_reflns_threshold_expression 'I > 2\s(I)'
_cod_data_source_file d2dt02759c2.cif
_cod_data_source_block exp_5650
_cod_database_code 7711323
_shelx_shelxl_version_number 2018/3
_chemical_oxdiff_formula 'C H N Sc Si'
_shelx_space_group_comment
;
The symmetry employed for this shelxl refinement is uniquely defined
by the following loop, which should always be used as a source of
symmetry information in preference to the above space-group names.
They are only intended as comments.
;
_shelx_estimated_absorpt_t_max 0.969
_shelx_estimated_absorpt_t_min 0.844
_olex2_refinement_description
;
1. Restrained distances
 C39-Si4
 1.82 with sigma of 0.1
 C39-C39_$1
 2.2 with sigma of 0.01
 C39_$1-C39
 2.3 with sigma of 0.01
2. Rigid bond restraints
 Si3, C28
 with sigma for 1-2 distances of 0.001 and sigma for 1-3 distances of 0.001
3. Uiso/Uaniso restraints and constraints
C36: within 2A with sigma of 0.001 and sigma for terminal atoms of 0.001 within
2A
Uanis(C36) \\sim Ueq: with sigma of 0.01 and sigma for terminal atoms of 0.02
Uanis(C25) \\sim Ueq, Uanis(C38) \\sim Ueq: with sigma of 0.01 and sigma for
terminal atoms of 0.02
Uanis(C35) \\sim Ueq, Uanis(C30) \\sim Ueq: with sigma of 0.01 and sigma for
terminal atoms of 0.02
Uanis(C36) \\sim Ueq, Uanis(C29) \\sim Ueq: with sigma of 0.01 and sigma for
terminal atoms of 0.02
4. Others
 Sof(Si1)=1-FVAR(1)
 Sof(Si4)=FVAR(1)
 Sof(C23)=Sof(H23A)=Sof(H23B)=1-FVAR(2)
 Sof(C37)=Sof(H37A)=Sof(H37B)=FVAR(2)
 Sof(C35)=Sof(H35A)=Sof(H35B)=Sof(H35C)=1-FVAR(3)
 Sof(C30)=Sof(H30A)=Sof(H30B)=Sof(H30C)=FVAR(3)
 Sof(C36)=Sof(H36A)=Sof(H36B)=Sof(H36C)=1-FVAR(4)
 Sof(C29)=Sof(H29A)=Sof(H29B)=Sof(H29C)=FVAR(4)
 Fixed Sof: C38(0.5) H38A(0.5) H38B(0.5) H38C(0.5) C40(0.5) H40A(0.5)
 H40B(0.5) H40C(0.5) C26(0.5) H26A(0.5) H26B(0.5) H26C(0.5) C25(0.5) H25A(0.5)
 H25B(0.5) H25C(0.5) C24(0.5) H24A(0.5) H24B(0.5) H24C(0.5) C39(0.5) H39A(0.5)
 H39B(0.5) H39C(0.5)
5.a Ternary CH refined with riding coordinates:
 C17(H17), C20(H20)
5.b Secondary CH2 refined with riding coordinates:
 C5(H5A,H5B), C27(H27A,H27B), C3(H3A,H3B), C7(H7A,H7B), C31(H31A,H31B),
 C37(H37A,H37B), C23(H23A,H23B)
5.c Aromatic/amide H refined with riding coordinates:
 C13(H13), C15(H15), C14(H14)
5.d Idealised Me refined as rotating group:
 C19(H19A,H19B,H19C), C18(H18A,H18B,H18C), C34(H34A,H34B,H34C), C22(H22A,H22B,
 H22C), C10(H10A,H10B,H10C), C9(H9A,H9B,H9C), C21(H21A,H21B,H21C), C32(H32A,
 H32B,H32C), C8(H8A,H8B,H8C), C33(H33A,H33B,H33C), C28(H28A,H28B,H28C), C6(H6A,
 H6B,H6C), C29(H29A,H29B,H29C), C38(H38A,H38B,H38C), C30(H30A,H30B,H30C),
 C40(H40A,H40B,H40C), C26(H26A,H26B,H26C), C25(H25A,H25B,H25C), C24(H24A,H24B,
 H24C), C35(H35A,H35B,H35C), C36(H36A,H36B,H36C), C39(H39A,H39B,H39C)
;
_olex2_submission_special_instructions 'No special instructions were received'
_oxdiff_exptl_absorpt_empirical_details
;
Empirical correction (ABSPACK) includes:
- Absorption correction using spherical harmonics
- Frame scaling
;
_oxdiff_exptl_absorpt_empirical_full_max 1.986
_oxdiff_exptl_absorpt_empirical_full_min 0.398

loop_
_space_group_symop_operation_xyz
'x, y, z'
'-x+1/2, -y, z+1/2'
'-x, y+1/2, -z+1/2'
'x+1/2, -y+1/2, -z'
'-x, -y, -z'
'x-1/2, y, -z-1/2'
'x, -y-1/2, z-1/2'
'-x-1/2, y-1/2, z'

loop_
_atom_site_label
_atom_site_type_symbol
_atom_site_fract_x
_atom_site_fract_y
_atom_site_fract_z
_atom_site_U_iso_or_equiv
_atom_site_adp_type
_atom_site_occupancy
_atom_site_site_symmetry_order
_atom_site_calc_flag
_atom_site_refinement_flags_posn
_atom_site_refinement_flags_adp
_atom_site_refinement_flags_occupancy
_atom_site_disorder_assembly
_atom_site_disorder_group
Sc1 Sc 0.53974(2) 0.26237(3) 0.63976(2) 0.04573(15) Uani 1 1 d . . . . .
Si2 Si 0.60100(4) 0.29609(4) 0.78376(3) 0.04540(19) Uani 1 1 d . . . . .
Si3 Si 0.65835(5) 0.10601(5) 0.59677(4) 0.0665(3) Uani 1 1 d . U . . .
Si4 Si 0.60267(15) 0.43090(14) 0.54768(7) 0.0378(8) Uani 0.458(7) 1 d D . P A -1
N1 N 0.37942(9) 0.24068(11) 0.62509(8) 0.0335(4) Uani 1 1 d . . . . .
C1 C 0.43426(11) 0.23472(14) 0.60059(10) 0.0346(5) Uani 1 1 d . . . . .
C11 C 0.37172(10) 0.26635(14) 0.68534(10) 0.0339(5) Uani 1 1 d . . . . .
C12 C 0.37289(11) 0.20778(14) 0.72920(10) 0.0370(5) Uani 1 1 d . . . . .
C4 C 0.32165(12) 0.21903(18) 0.58777(11) 0.0462(6) Uani 1 1 d . . . . .
C17 C 0.38654(13) 0.11962(14) 0.71923(11) 0.0431(6) Uani 1 1 d . . . . .
H17 H 0.387569 0.110387 0.677242 0.052 Uiso 1 1 calc R U . . .
C16 C 0.36492(12) 0.34804(15) 0.69761(11) 0.0409(5) Uani 1 1 d . . . . .
C2 C 0.42499(12) 0.20881(17) 0.53765(10) 0.0446(6) Uani 1 1 d . . . . .
C13 C 0.36436(14) 0.23374(17) 0.78601(11) 0.0473(6) Uani 1 1 d . . . . .
H13 H 0.364502 0.196334 0.815888 0.057 Uiso 1 1 calc R U . . .
C15 C 0.35708(15) 0.36961(17) 0.75564(13) 0.0552(7) Uani 1 1 d . . . . .
H15 H 0.352656 0.423388 0.765189 0.066 Uiso 1 1 calc R U . . .
C20 C 0.36871(13) 0.41499(16) 0.65286(13) 0.0496(6) Uani 1 1 d . . . . .
H20 H 0.370382 0.390710 0.614179 0.059 Uiso 1 1 calc R U . . .
C19 C 0.45061(14) 0.09662(16) 0.74368(14) 0.0549(7) Uani 1 1 d . . . . .
H19A H 0.482770 0.128441 0.725579 0.082 Uiso 1 1 calc R U . . .
H19B H 0.458507 0.041018 0.736118 0.082 Uiso 1 1 calc R U . . .
H19C H 0.451017 0.105860 0.784798 0.082 Uiso 1 1 calc R U . . .
C5 C 0.44435(15) 0.2825(2) 0.50062(12) 0.0573(8) Uani 1 1 d . . . . .
H5A H 0.418272 0.327527 0.511963 0.069 Uiso 1 1 calc R U . . .
H5B H 0.487729 0.296025 0.509753 0.069 Uiso 1 1 calc R U . . .
C14 C 0.35576(16) 0.31306(18) 0.79912(12) 0.0594(8) Uani 1 1 d . . . . .
H14 H 0.349024 0.328669 0.837362 0.071 Uiso 1 1 calc R U . . .
C18 C 0.33445(17) 0.06619(18) 0.74506(16) 0.0665(9) Uani 1 1 d . . . . .
H18A H 0.335569 0.069627 0.786628 0.100 Uiso 1 1 calc R U . . .
H18B H 0.341260 0.011731 0.733355 0.100 Uiso 1 1 calc R U . . .
H18C H 0.294046 0.083886 0.731289 0.100 Uiso 1 1 calc R U . . .
C27 C 0.59406(16) 0.1484(2) 0.63987(12) 0.0592(8) Uani 1 1 d . . . . .
H27A H 0.609889 0.145125 0.679295 0.071 Uiso 1 1 calc R U . . .
H27B H 0.561425 0.107872 0.637413 0.071 Uiso 1 1 calc R U . . .
C3 C 0.35409(14) 0.1908(2) 0.53232(12) 0.0594(8) Uani 1 1 d . . . . .
H3A H 0.336607 0.218455 0.499005 0.071 Uiso 1 1 calc R U . . .
H3B H 0.347516 0.133764 0.527111 0.071 Uiso 1 1 calc R U . . .
C7 C 0.46733(16) 0.13695(19) 0.52398(12) 0.0585(8) Uani 1 1 d . . . . .
H7A H 0.461176 0.122371 0.483625 0.070 Uiso 1 1 calc R U . . .
H7B H 0.510957 0.153370 0.528389 0.070 Uiso 1 1 calc R U . . .
C34 C 0.68055(16) 0.3130(2) 0.75026(16) 0.0681(9) Uani 1 1 d . . . . .
H34A H 0.689519 0.270672 0.723320 0.102 Uiso 1 1 calc R U . . .
H34B H 0.712126 0.313606 0.780120 0.102 Uiso 1 1 calc R U . . .
H34C H 0.680708 0.363335 0.730196 0.102 Uiso 1 1 calc R U . . .
C31 C 0.53955(15) 0.31036(17) 0.72860(15) 0.0619(9) Uani 1 1 d . . . . .
H31A H 0.534802 0.367816 0.724475 0.074 Uiso 1 1 calc R U . . .
H31B H 0.500764 0.291303 0.746148 0.074 Uiso 1 1 calc R U . . .
C22 C 0.42849(17) 0.46487(19) 0.66147(18) 0.0739(10) Uani 1 1 d . . . . .
H22A H 0.428284 0.487886 0.699634 0.111 Uiso 1 1 calc R U . . .
H22B H 0.429814 0.506798 0.633016 0.111 Uiso 1 1 calc R U . . .
H22C H 0.464897 0.431213 0.657150 0.111 Uiso 1 1 calc R U . . .
C10 C 0.28288(15) 0.1542(2) 0.61650(15) 0.0701(10) Uani 1 1 d . . . . .
H10A H 0.307926 0.106596 0.620362 0.105 Uiso 1 1 calc R U . . .
H10B H 0.246442 0.142818 0.593166 0.105 Uiso 1 1 calc R U . . .
H10C H 0.269663 0.171913 0.654212 0.105 Uiso 1 1 calc R U . . .
C9 C 0.28000(15) 0.2914(2) 0.57810(17) 0.0729(10) Uani 1 1 d . . . . .
H9A H 0.266370 0.312116 0.614886 0.109 Uiso 1 1 calc R U . . .
H9B H 0.243859 0.276208 0.555546 0.109 Uiso 1 1 calc R U . . .
H9C H 0.303359 0.331846 0.557739 0.109 Uiso 1 1 calc R U . . .
C21 C 0.31056(17) 0.4697(2) 0.65565(16) 0.0696(9) Uani 1 1 d . . . . .
H21A H 0.272983 0.437797 0.653157 0.104 Uiso 1 1 calc R U . . .
H21B H 0.311667 0.506827 0.623896 0.104 Uiso 1 1 calc R U . . .
H21C H 0.310695 0.498577 0.691657 0.104 Uiso 1 1 calc R U . . .
C32 C 0.5944(2) 0.3675(2) 0.84637(14) 0.0772(11) Uani 1 1 d . . . . .
H32A H 0.627054 0.356268 0.874095 0.116 Uiso 1 1 calc R U . . .
H32B H 0.553949 0.361453 0.864500 0.116 Uiso 1 1 calc R U . . .
H32C H 0.598965 0.421409 0.832512 0.116 Uiso 1 1 calc R U . . .
C8 C 0.4565(2) 0.0634(2) 0.56094(16) 0.0753(10) Uani 1 1 d . . . . .
H8A H 0.487793 0.023731 0.551854 0.113 Uiso 1 1 calc R U . . .
H8B H 0.415287 0.042140 0.553195 0.113 Uiso 1 1 calc R U . . .
H8C H 0.459639 0.077524 0.601208 0.113 Uiso 1 1 calc R U . . .
C33 C 0.5995(2) 0.1933(2) 0.81446(17) 0.0767(10) Uani 1 1 d . . . . .
H33A H 0.609875 0.155416 0.784632 0.115 Uiso 1 1 calc R U . . .
H33B H 0.558172 0.181975 0.829301 0.115 Uiso 1 1 calc R U . . .
H33C H 0.629809 0.189431 0.845322 0.115 Uiso 1 1 calc R U . . .
C28 C 0.64707(18) 0.1099(3) 0.51781(15) 0.0816(11) Uani 1 1 d . U . . .
H28A H 0.643494 0.164714 0.505657 0.122 Uiso 1 1 calc R U . . .
H28B H 0.609265 0.081596 0.507617 0.122 Uiso 1 1 calc R U . . .
H28C H 0.682541 0.085593 0.498863 0.122 Uiso 1 1 calc R U . . .
C6 C 0.4388(2) 0.2714(3) 0.43499(14) 0.0873(12) Uani 1 1 d . . . . .
H6A H 0.446608 0.321493 0.415944 0.131 Uiso 1 1 calc R U . . .
H6B H 0.397049 0.253139 0.425590 0.131 Uiso 1 1 calc R U . . .
H6C H 0.469111 0.232548 0.422222 0.131 Uiso 1 1 calc R U . . .
C29 C 0.7357(3) 0.1733(7) 0.6045(4) 0.079(3) Uani 0.63(2) 1 d . U P B 1
H29A H 0.746220 0.178989 0.644797 0.118 Uiso 0.63(2) 1 calc R U P B 1
H29B H 0.727942 0.225170 0.588018 0.118 Uiso 0.63(2) 1 calc R U P B 1
H29C H 0.770024 0.148186 0.584385 0.118 Uiso 0.63(2) 1 calc R U P B 1
C37 C 0.5969(3) 0.3283(3) 0.5721(2) 0.0513(16) Uani 0.545(7) 1 d . . P A -1
H37A H 0.640039 0.314724 0.581996 0.062 Uiso 0.545(7) 1 calc R U P A -1
H37B H 0.587985 0.298961 0.536725 0.062 Uiso 0.545(7) 1 calc R U P A -1
C38 C 0.6128(3) 0.4992(4) 0.6126(3) 0.0624(17) Uani 0.5 1 d . U P A -1
H38A H 0.575515 0.497190 0.636167 0.094 Uiso 0.5 1 calc R U P A -1
H38B H 0.619529 0.553039 0.599441 0.094 Uiso 0.5 1 calc R U P A -1
H38C H 0.648481 0.481956 0.634963 0.094 Uiso 0.5 1 calc R U P A -1
C30 C 0.6904(7) 0.0050(6) 0.6191(6) 0.127(6) Uani 0.599(15) 1 d . U P B 1
H30A H 0.721970 -0.011842 0.591812 0.190 Uiso 0.599(15) 1 calc R U P B 1
H30B H 0.656711 -0.033419 0.619738 0.190 Uiso 0.599(15) 1 calc R U P B 1
H30C H 0.708807 0.008848 0.657052 0.190 Uiso 0.599(15) 1 calc R U P B 1
C40 C 0.6695(4) 0.4506(5) 0.4979(3) 0.075(2) Uani 0.5 1 d . . P A -1
H40A H 0.707701 0.429864 0.514585 0.112 Uiso 0.5 1 calc R U P A -1
H40B H 0.673763 0.507241 0.492109 0.112 Uiso 0.5 1 calc R U P A -1
H40C H 0.661807 0.424945 0.461357 0.112 Uiso 0.5 1 calc R U P A -1
Si1 Si 0.63223(16) 0.4004(2) 0.55032(10) 0.0730(9) Uani 0.542(7) 1 d . . P A 2
C23 C 0.5716(3) 0.3798(4) 0.6012(3) 0.0473(18) Uani 0.455(7) 1 d . . P A 2
H23A H 0.533868 0.402549 0.584093 0.057 Uiso 0.455(7) 1 calc R U P A 2
H23B H 0.581478 0.413169 0.634365 0.057 Uiso 0.455(7) 1 calc R U P A 2
C26 C 0.6120(4) 0.3508(6) 0.4759(3) 0.092(3) Uani 0.5 1 d . . P A 2
H26A H 0.601625 0.295444 0.481842 0.138 Uiso 0.5 1 calc R U P A 2
H26B H 0.647699 0.354702 0.450450 0.138 Uiso 0.5 1 calc R U P A 2
H26C H 0.576581 0.377771 0.458749 0.138 Uiso 0.5 1 calc R U P A 2
C25 C 0.6500(4) 0.5053(6) 0.5329(5) 0.103(3) Uani 0.5 1 d . U P A 2
H25A H 0.619966 0.524768 0.505052 0.155 Uiso 0.5 1 calc R U P A 2
H25B H 0.691718 0.508986 0.516926 0.155 Uiso 0.5 1 calc R U P A 2
H25C H 0.647532 0.537017 0.567552 0.155 Uiso 0.5 1 calc R U P A 2
C24 C 0.7087(3) 0.3520(6) 0.5743(5) 0.106(3) Uani 0.5 1 d . . P A 2
H24A H 0.720058 0.371579 0.612072 0.159 Uiso 0.5 1 calc R U P A 2
H24B H 0.741511 0.364904 0.547148 0.159 Uiso 0.5 1 calc R U P A 2
H24C H 0.703358 0.295000 0.575902 0.159 Uiso 0.5 1 calc R U P A 2
C35 C 0.6339(12) -0.0092(6) 0.6017(5) 0.107(6) Uani 0.401(15) 1 d . U P B 2
H35A H 0.656811 -0.039218 0.573123 0.161 Uiso 0.401(15) 1 calc R U P B 2
H35B H 0.589427 -0.014432 0.594646 0.161 Uiso 0.401(15) 1 calc R U P B 2
H35C H 0.643615 -0.029295 0.639673 0.161 Uiso 0.401(15) 1 calc R U P B 2
C36 C 0.7243(8) 0.1227(18) 0.6321(12) 0.123(9) Uani 0.37(2) 1 d . U P B 2
H36A H 0.731071 0.179287 0.635346 0.184 Uiso 0.37(2) 1 calc R U P B 2
H36B H 0.758818 0.098762 0.611537 0.184 Uiso 0.37(2) 1 calc R U P B 2
H36C H 0.721437 0.099681 0.670234 0.184 Uiso 0.37(2) 1 calc R U P B 2
C39 C 0.5389(3) 0.4589(3) 0.5077(4) 0.084(2) Uani 0.5 1 d D . P A -1
H39A H 0.539473 0.431406 0.471126 0.126 Uiso 0.5 1 calc R U P A -1
H39B H 0.540235 0.515607 0.501115 0.126 Uiso 0.5 1 calc R U P A -1
H39C H 0.500963 0.445505 0.528299 0.126 Uiso 0.5 1 calc R U P A -1

loop_
_atom_site_aniso_label
_atom_site_aniso_U_11
_atom_site_aniso_U_22
_atom_site_aniso_U_33
_atom_site_aniso_U_23
_atom_site_aniso_U_13
_atom_site_aniso_U_12
Sc1 0.0370(2) 0.0568(3) 0.0434(3) 0.0173(2) -0.0145(2) -0.0150(2)
Si2 0.0509(4) 0.0432(4) 0.0421(4) -0.0028(3) -0.0165(3) -0.0002(3)
Si3 0.0948(7) 0.0511(5) 0.0537(5) 0.0019(4) 0.0003(5) 0.0251(5)
Si4 0.0321(14) 0.0408(11) 0.0406(9) 0.0064(7) 0.0001(7) -0.0031(9)
N1 0.0314(9) 0.0370(10) 0.0322(9) -0.0007(8) -0.0058(7) -0.0055(8)
C1 0.0342(11) 0.0370(11) 0.0325(11) 0.0047(9) -0.0040(9) -0.0058(9)
C11 0.0296(10) 0.0387(11) 0.0334(11) -0.0014(9) -0.0035(9) -0.0011(9)
C12 0.0348(12) 0.0384(12) 0.0377(12) -0.0001(10) -0.0007(9) -0.0030(10)
C4 0.0340(12) 0.0638(16) 0.0410(13) -0.0039(12) -0.0103(10) -0.0116(12)
C17 0.0520(15) 0.0332(11) 0.0442(13) 0.0020(10) 0.0067(11) -0.0071(11)
C16 0.0396(13) 0.0392(12) 0.0440(13) 0.0009(10) -0.0078(10) 0.0060(10)
C2 0.0404(13) 0.0617(16) 0.0316(11) -0.0039(11) -0.0043(10) -0.0079(12)
C13 0.0574(16) 0.0491(14) 0.0355(12) 0.0029(11) 0.0019(11) 0.0039(13)
C15 0.072(2) 0.0422(14) 0.0515(16) -0.0098(12) -0.0081(14) 0.0157(13)
C20 0.0519(16) 0.0397(13) 0.0571(16) 0.0091(12) -0.0088(13) 0.0081(12)
C19 0.0627(18) 0.0406(14) 0.0613(17) 0.0092(13) 0.0025(14) 0.0084(13)
C5 0.0554(17) 0.080(2) 0.0363(13) 0.0109(14) -0.0038(12) -0.0072(15)
C14 0.084(2) 0.0578(17) 0.0364(13) -0.0090(13) 0.0002(14) 0.0142(16)
C18 0.077(2) 0.0498(16) 0.073(2) 0.0043(15) 0.0165(17) -0.0235(16)
C27 0.0635(19) 0.073(2) 0.0410(14) -0.0023(14) 0.0012(13) -0.0063(16)
C3 0.0468(16) 0.090(2) 0.0417(14) -0.0125(15) -0.0092(12) -0.0169(15)
C7 0.0650(19) 0.0686(19) 0.0419(14) -0.0157(14) -0.0010(13) -0.0033(15)
C34 0.0578(19) 0.073(2) 0.074(2) -0.0090(18) -0.0113(16) -0.0031(17)
C31 0.0644(19) 0.0424(14) 0.079(2) -0.0119(14) -0.0381(17) 0.0100(13)
C22 0.070(2) 0.0450(16) 0.107(3) 0.0226(18) -0.022(2) -0.0072(15)
C10 0.0475(16) 0.100(3) 0.0624(19) 0.0027(18) -0.0124(14) -0.0364(18)
C9 0.0487(17) 0.092(3) 0.078(2) -0.006(2) -0.0315(17) 0.0066(17)
C21 0.070(2) 0.0550(18) 0.084(2) 0.0119(17) -0.0089(18) 0.0240(16)
C32 0.096(3) 0.086(3) 0.0496(18) -0.0184(17) -0.0079(18) -0.007(2)
C8 0.100(3) 0.0542(18) 0.071(2) -0.0178(17) -0.002(2) -0.0053(18)
C33 0.096(3) 0.064(2) 0.070(2) 0.0202(18) -0.023(2) -0.0034(19)
C28 0.062(2) 0.131(3) 0.0521(10) -0.016(2) 0.0170(15) -0.005(2)
C6 0.107(3) 0.118(3) 0.0366(15) 0.0125(19) 0.0008(18) 0.004(3)
C29 0.041(3) 0.116(7) 0.079(5) -0.013(4) 0.001(3) 0.000(3)
C37 0.061(3) 0.050(3) 0.042(3) 0.002(2) 0.002(2) -0.008(2)
C38 0.068(4) 0.063(4) 0.056(3) -0.018(3) 0.005(3) -0.029(3)
C30 0.129(9) 0.088(5) 0.162(9) 0.069(6) 0.083(8) 0.057(6)
C40 0.086(5) 0.075(5) 0.063(4) 0.005(4) 0.034(4) -0.020(4)
Si1 0.0401(14) 0.0878(18) 0.0912(15) 0.0367(12) 0.0074(9) -0.0078(14)
C23 0.049(4) 0.052(4) 0.041(3) 0.003(3) 0.003(3) -0.003(3)
C26 0.076(5) 0.145(8) 0.055(4) -0.006(5) 0.022(4) -0.010(5)
C25 0.083(6) 0.106(7) 0.119(7) 0.046(6) -0.017(5) -0.035(5)
C24 0.043(4) 0.134(8) 0.140(8) 0.035(7) 0.010(5) 0.011(5)
C35 0.186(16) 0.058(6) 0.078(7) 0.006(5) -0.029(8) 0.025(7)
C36 0.059(8) 0.150(16) 0.159(15) -0.055(13) -0.044(9) 0.032(9)
C39 0.110(6) 0.056(4) 0.085(5) 0.020(4) -0.023(5) -0.022(4)

loop_
_atom_type_symbol
_atom_type_description
_atom_type_scat_dispersion_real
_atom_type_scat_dispersion_imag
_atom_type_scat_source
C C 0.0033 0.0016 'International Tables Vol C Tables 4.2.6.8 and 6.1.1.4'
H H 0.0000 0.0000 'International Tables Vol C Tables 4.2.6.8 and 6.1.1.4'
N N 0.0061 0.0033 'International Tables Vol C Tables 4.2.6.8 and 6.1.1.4'
Sc Sc 0.2519 0.3716 'International Tables Vol C Tables 4.2.6.8 and 6.1.1.4'
Si Si 0.0817 0.0704 'International Tables Vol C Tables 4.2.6.8 and 6.1.1.4'

loop_
_geom_angle_atom_site_label_1
_geom_angle_atom_site_label_2
_geom_angle_atom_site_label_3
_geom_angle
_geom_angle_site_symmetry_1
_geom_angle_site_symmetry_3
_geom_angle_publ_flag
C27 Sc1 C1 108.10(10) . . ?
C27 Sc1 C37 98.09(17) . . ?
C27 Sc1 C23 126.09(18) . . ?
C31 Sc1 C1 114.16(10) . . ?
C31 Sc1 C27 108.18(11) . . ?
C31 Sc1 C37 117.73(17) . . ?
C31 Sc1 C23 92.89(18) . . ?
C37 Sc1 C1 109.03(15) . . ?
C23 Sc1 C1 106.94(17) . . ?
C34 Si2 C32 106.68(17) . . ?
C31 Si2 C34 109.47(17) . . ?
C31 Si2 C32 113.38(17) . . ?
C31 Si2 C33 111.84(16) . . ?
C33 Si2 C34 108.12(18) . . ?
C33 Si2 C32 107.10(18) . . ?
C27 Si3 C28 115.29(17) . . ?
C27 Si3 C29 110.2(2) . . ?
C27 Si3 C30 117.8(3) . . ?
C27 Si3 C35 98.6(6) . . ?
C28 Si3 C29 100.1(3) . . ?
C28 Si3 C30 110.4(5) . . ?
C28 Si3 C35 93.3(4) . . ?
C30 Si3 C29 100.6(6) . . ?
C36 Si3 C27 107.4(7) . . ?
C36 Si3 C28 126.7(12) . . ?
C36 Si3 C35 110.9(13) . . ?
C37 Si4 C38 109.5(3) . . ?
C37 Si4 C40 114.4(4) . . ?
C40 Si4 C38 107.1(3) . . ?
C39 Si4 C37 112.0(3) . . ?
C39 Si4 C38 110.6(4) . . ?
C39 Si4 C40 102.9(4) . . ?
C1 N1 C11 122.44(19) . . ?
C1 N1 C4 116.86(19) . . ?
C11 N1 C4 120.70(19) . . ?
N1 C1 Sc1 129.95(16) . . ?
N1 C1 C2 108.7(2) . . ?
C2 C1 Sc1 121.33(16) . . ?
C12 C11 N1 118.4(2) . . ?
C16 C11 N1 119.3(2) . . ?
C16 C11 C12 122.3(2) . . ?
C11 C12 C17 124.7(2) . . ?
C13 C12 C11 117.2(2) . . ?
C13 C12 C17 118.0(2) . . ?
C3 C4 N1 100.5(2) . . ?
C10 C4 N1 110.9(2) . . ?
C10 C4 C3 112.9(3) . . ?
C10 C4 C9 108.7(3) . . ?
C9 C4 N1 111.0(2) . . ?
C9 C4 C3 112.8(3) . . ?
C12 C17 H17 107.8 . . ?
C12 C17 C19 111.1(2) . . ?
C12 C17 C18 111.6(2) . . ?
C19 C17 H17 107.8 . . ?
C19 C17 C18 110.5(2) . . ?
C18 C17 H17 107.8 . . ?
C11 C16 C20 125.0(2) . . ?
C15 C16 C11 117.2(2) . . ?
C15 C16 C20 117.7(2) . . ?
C1 C2 C5 105.3(2) . . ?
C1 C2 C3 104.9(2) . . ?
C1 C2 C7 110.0(2) . . ?
C3 C2 C5 111.7(2) . . ?
C7 C2 C5 110.7(2) . . ?
C7 C2 C3 113.7(2) . . ?
C12 C13 H13 119.1 . . ?
C14 C13 C12 121.7(3) . . ?
C14 C13 H13 119.1 . . ?
C16 C15 H15 119.2 . . ?
C14 C15 C16 121.5(3) . . ?
C14 C15 H15 119.2 . . ?
C16 C20 H20 108.3 . . ?
C16 C20 C22 110.9(2) . . ?
C16 C20 C21 111.5(3) . . ?
C22 C20 H20 108.3 . . ?
C22 C20 C21 109.6(3) . . ?
C21 C20 H20 108.3 . . ?
C17 C19 H19A 109.5 . . ?
C17 C19 H19B 109.5 . . ?
C17 C19 H19C 109.5 . . ?
H19A C19 H19B 109.5 . . ?
H19A C19 H19C 109.5 . . ?
H19B C19 H19C 109.5 . . ?
C2 C5 H5A 108.5 . . ?
C2 C5 H5B 108.5 . . ?
H5A C5 H5B 107.5 . . ?
C6 C5 C2 115.3(3) . . ?
C6 C5 H5A 108.5 . . ?
C6 C5 H5B 108.5 . . ?
C13 C14 C15 120.0(3) . . ?
C13 C14 H14 120.0 . . ?
C15 C14 H14 120.0 . . ?
C17 C18 H18A 109.5 . . ?
C17 C18 H18B 109.5 . . ?
C17 C18 H18C 109.5 . . ?
H18A C18 H18B 109.5 . . ?
H18A C18 H18C 109.5 . . ?
H18B C18 H18C 109.5 . . ?
Sc1 C27 H27A 103.2 . . ?
Sc1 C27 H27B 103.2 . . ?
Si3 C27 Sc1 135.75(17) . . ?
Si3 C27 H27A 103.2 . . ?
Si3 C27 H27B 103.2 . . ?
H27A C27 H27B 105.2 . . ?
C4 C3 C2 108.2(2) . . ?
C4 C3 H3A 110.1 . . ?
C4 C3 H3B 110.1 . . ?
C2 C3 H3A 110.1 . . ?
C2 C3 H3B 110.1 . . ?
H3A C3 H3B 108.4 . . ?
C2 C7 H7A 108.4 . . ?
C2 C7 H7B 108.4 . . ?
H7A C7 H7B 107.4 . . ?
C8 C7 C2 115.6(3) . . ?
C8 C7 H7A 108.4 . . ?
C8 C7 H7B 108.4 . . ?
Si2 C34 H34A 109.5 . . ?
Si2 C34 H34B 109.5 . . ?
Si2 C34 H34C 109.5 . . ?
H34A C34 H34B 109.5 . . ?
H34A C34 H34C 109.5 . . ?
H34B C34 H34C 109.5 . . ?
Sc1 C31 H31A 105.7 . . ?
Sc1 C31 H31B 105.7 . . ?
Si2 C31 Sc1 126.59(17) . . ?
Si2 C31 H31A 105.7 . . ?
Si2 C31 H31B 105.7 . . ?
H31A C31 H31B 106.1 . . ?
C20 C22 H22A 109.5 . . ?
C20 C22 H22B 109.5 . . ?
C20 C22 H22C 109.5 . . ?
H22A C22 H22B 109.5 . . ?
H22A C22 H22C 109.5 . . ?
H22B C22 H22C 109.5 . . ?
C4 C10 H10A 109.5 . . ?
C4 C10 H10B 109.5 . . ?
C4 C10 H10C 109.5 . . ?
H10A C10 H10B 109.5 . . ?
H10A C10 H10C 109.5 . . ?
H10B C10 H10C 109.5 . . ?
C4 C9 H9A 109.5 . . ?
C4 C9 H9B 109.5 . . ?
C4 C9 H9C 109.5 . . ?
H9A C9 H9B 109.5 . . ?
H9A C9 H9C 109.5 . . ?
H9B C9 H9C 109.5 . . ?
C20 C21 H21A 109.5 . . ?
C20 C21 H21B 109.5 . . ?
C20 C21 H21C 109.5 . . ?
H21A C21 H21B 109.5 . . ?
H21A C21 H21C 109.5 . . ?
H21B C21 H21C 109.5 . . ?
Si2 C32 H32A 109.5 . . ?
Si2 C32 H32B 109.5 . . ?
Si2 C32 H32C 109.5 . . ?
H32A C32 H32B 109.5 . . ?
H32A C32 H32C 109.5 . . ?
H32B C32 H32C 109.5 . . ?
C7 C8 H8A 109.5 . . ?
C7 C8 H8B 109.5 . . ?
C7 C8 H8C 109.5 . . ?
H8A C8 H8B 109.5 . . ?
H8A C8 H8C 109.5 . . ?
H8B C8 H8C 109.5 . . ?
Si2 C33 H33A 109.5 . . ?
Si2 C33 H33B 109.5 . . ?
Si2 C33 H33C 109.5 . . ?
H33A C33 H33B 109.5 . . ?
H33A C33 H33C 109.5 . . ?
H33B C33 H33C 109.5 . . ?
Si3 C28 H28A 109.5 . . ?
Si3 C28 H28B 109.5 . . ?
Si3 C28 H28C 109.5 . . ?
H28A C28 H28B 109.5 . . ?
H28A C28 H28C 109.5 . . ?
H28B C28 H28C 109.5 . . ?
C5 C6 H6A 109.5 . . ?
C5 C6 H6B 109.5 . . ?
C5 C6 H6C 109.5 . . ?
H6A C6 H6B 109.5 . . ?
H6A C6 H6C 109.5 . . ?
H6B C6 H6C 109.5 . . ?
Si3 C29 H29A 109.5 . . ?
Si3 C29 H29B 109.5 . . ?
Si3 C29 H29C 109.5 . . ?
H29A C29 H29B 109.5 . . ?
H29A C29 H29C 109.5 . . ?
H29B C29 H29C 109.5 . . ?
Sc1 C37 H37A 103.3 . . ?
Sc1 C37 H37B 103.3 . . ?
Si4 C37 Sc1 135.5(3) . . ?
Si4 C37 H37A 103.3 . . ?
Si4 C37 H37B 103.3 . . ?
H37A C37 H37B 105.2 . . ?
Si4 C38 H38A 109.5 . . ?
Si4 C38 H38B 109.5 . . ?
Si4 C38 H38C 109.5 . . ?
H38A C38 H38B 109.5 . . ?
H38A C38 H38C 109.5 . . ?
H38B C38 H38C 109.5 . . ?
Si3 C30 H30A 109.5 . . ?
Si3 C30 H30B 109.5 . . ?
Si3 C30 H30C 109.5 . . ?
H30A C30 H30B 109.5 . . ?
H30A C30 H30C 109.5 . . ?
H30B C30 H30C 109.5 . . ?
Si4 C40 H40A 109.5 . . ?
Si4 C40 H40B 109.5 . . ?
Si4 C40 H40C 109.5 . . ?
H40A C40 H40B 109.5 . . ?
H40A C40 H40C 109.5 . . ?
H40B C40 H40C 109.5 . . ?
C23 Si1 C26 109.8(3) . . ?
C23 Si1 C25 118.6(5) . . ?
C23 Si1 C24 110.1(4) . . ?
C25 Si1 C26 105.0(5) . . ?
C25 Si1 C24 107.2(4) . . ?
C24 Si1 C26 105.3(5) . . ?
Sc1 C23 H23A 104.7 . . ?
Sc1 C23 H23B 104.7 . . ?
Si1 C23 Sc1 130.3(4) . . ?
Si1 C23 H23A 104.7 . . ?
Si1 C23 H23B 104.7 . . ?
H23A C23 H23B 105.7 . . ?
Si1 C26 H26A 109.5 . . ?
Si1 C26 H26B 109.5 . . ?
Si1 C26 H26C 109.5 . . ?
H26A C26 H26B 109.5 . . ?
H26A C26 H26C 109.5 . . ?
H26B C26 H26C 109.5 . . ?
Si1 C25 H25A 109.5 . . ?
Si1 C25 H25B 109.5 . . ?
Si1 C25 H25C 109.5 . . ?
H25A C25 H25B 109.5 . . ?
H25A C25 H25C 109.5 . . ?
H25B C25 H25C 109.5 . . ?
Si1 C24 H24A 109.5 . . ?
Si1 C24 H24B 109.5 . . ?
Si1 C24 H24C 109.5 . . ?
H24A C24 H24B 109.5 . . ?
H24A C24 H24C 109.5 . . ?
H24B C24 H24C 109.5 . . ?
Si3 C35 H35A 109.5 . . ?
Si3 C35 H35B 109.5 . . ?
Si3 C35 H35C 109.5 . . ?
H35A C35 H35B 109.5 . . ?
H35A C35 H35C 109.5 . . ?
H35B C35 H35C 109.5 . . ?
Si3 C36 H36A 109.5 . . ?
Si3 C36 H36B 109.5 . . ?
Si3 C36 H36C 109.5 . . ?
H36A C36 H36B 109.5 . . ?
H36A C36 H36C 109.5 . . ?
H36B C36 H36C 109.5 . . ?
Si4 C39 H39A 109.5 . . ?
Si4 C39 H39B 109.5 . . ?
Si4 C39 H39C 109.5 . . ?
H39A C39 H39B 109.5 . . ?
H39A C39 H39C 109.5 . . ?
H39B C39 H39C 109.5 . . ?

loop_
_geom_bond_atom_site_label_1
_geom_bond_atom_site_label_2
_geom_bond_distance
_geom_bond_site_symmetry_2
_geom_bond_publ_flag
Sc1 C1 2.455(2) . ?
Sc1 C27 2.225(3) . ?
Sc1 C31 2.199(3) . ?
Sc1 C37 2.260(5) . ?
Sc1 C23 2.257(6) . ?
Si2 C34 1.876(4) . ?
Si2 C31 1.836(3) . ?
Si2 C32 1.878(3) . ?
Si2 C33 1.858(3) . ?
Si3 C27 1.829(3) . ?
Si3 C28 1.836(4) . ?
Si3 C29 1.996(8) . ?
Si3 C30 1.892(7) . ?
Si3 C35 1.997(13) . ?
Si3 C36 1.641(13) . ?
Si4 C37 1.809(6) . ?
Si4 C38 1.893(6) . ?
Si4 C40 1.852(7) . ?
Si4 C39 1.702(6) . ?
N1 C1 1.296(3) . ?
N1 C11 1.462(3) . ?
N1 C4 1.540(3) . ?
C1 C2 1.526(3) . ?
C11 C12 1.407(3) . ?
C11 C16 1.401(3) . ?
C12 C17 1.519(3) . ?
C12 C13 1.391(3) . ?
C4 C3 1.526(4) . ?
C4 C10 1.513(4) . ?
C4 C9 1.514(4) . ?
C17 H17 0.9800 . ?
C17 C19 1.520(4) . ?
C17 C18 1.540(4) . ?
C16 C15 1.395(4) . ?
C16 C20 1.524(4) . ?
C2 C5 1.553(4) . ?
C2 C3 1.538(4) . ?
C2 C7 1.532(4) . ?
C13 H13 0.9300 . ?
C13 C14 1.372(4) . ?
C15 H15 0.9300 . ?
C15 C14 1.378(4) . ?
C20 H20 0.9800 . ?
C20 C22 1.530(4) . ?
C20 C21 1.536(4) . ?
C19 H19A 0.9600 . ?
C19 H19B 0.9600 . ?
C19 H19C 0.9600 . ?
C5 H5A 0.9700 . ?
C5 H5B 0.9700 . ?
C5 C6 1.528(4) . ?
C14 H14 0.9300 . ?
C18 H18A 0.9600 . ?
C18 H18B 0.9600 . ?
C18 H18C 0.9600 . ?
C27 H27A 0.9700 . ?
C27 H27B 0.9700 . ?
C3 H3A 0.9700 . ?
C3 H3B 0.9700 . ?
C7 H7A 0.9700 . ?
C7 H7B 0.9700 . ?
C7 C8 1.513(5) . ?
C34 H34A 0.9600 . ?
C34 H34B 0.9600 . ?
C34 H34C 0.9600 . ?
C31 H31A 0.9700 . ?
C31 H31B 0.9700 . ?
C22 H22A 0.9600 . ?
C22 H22B 0.9600 . ?
C22 H22C 0.9600 . ?
C10 H10A 0.9600 . ?
C10 H10B 0.9600 . ?
C10 H10C 0.9600 . ?
C9 H9A 0.9600 . ?
C9 H9B 0.9600 . ?
C9 H9C 0.9600 . ?
C21 H21A 0.9600 . ?
C21 H21B 0.9600 . ?
C21 H21C 0.9600 . ?
C32 H32A 0.9600 . ?
C32 H32B 0.9600 . ?
C32 H32C 0.9600 . ?
C8 H8A 0.9600 . ?
C8 H8B 0.9600 . ?
C8 H8C 0.9600 . ?
C33 H33A 0.9600 . ?
C33 H33B 0.9600 . ?
C33 H33C 0.9600 . ?
C28 H28A 0.9600 . ?
C28 H28B 0.9600 . ?
C28 H28C 0.9600 . ?
C6 H6A 0.9600 . ?
C6 H6B 0.9600 . ?
C6 H6C 0.9600 . ?
C29 H29A 0.9600 . ?
C29 H29B 0.9600 . ?
C29 H29C 0.9600 . ?
C37 H37A 0.9700 . ?
C37 H37B 0.9700 . ?
C38 H38A 0.9600 . ?
C38 H38B 0.9600 . ?
C38 H38C 0.9600 . ?
C30 H30A 0.9600 . ?
C30 H30B 0.9600 . ?
C30 H30C 0.9600 . ?
C40 H40A 0.9600 . ?
C40 H40B 0.9600 . ?
C40 H40C 0.9600 . ?
Si1 C23 1.772(6) . ?
Si1 C26 1.953(8) . ?
Si1 C25 1.838(9) . ?
Si1 C24 1.894(9) . ?
C23 H23A 0.9700 . ?
C23 H23B 0.9700 . ?
C26 H26A 0.9600 . ?
C26 H26B 0.9600 . ?
C26 H26C 0.9600 . ?
C25 H25A 0.9600 . ?
C25 H25B 0.9600 . ?
C25 H25C 0.9600 . ?
C24 H24A 0.9600 . ?
C24 H24B 0.9600 . ?
C24 H24C 0.9600 . ?
C35 H35A 0.9600 . ?
C35 H35B 0.9600 . ?
C35 H35C 0.9600 . ?
C36 H36A 0.9600 . ?
C36 H36B 0.9600 . ?
C36 H36C 0.9600 . ?
C39 H39A 0.9600 . ?
C39 H39B 0.9600 . ?
C39 H39C 0.9600 . ?

loop_
_geom_torsion_atom_site_label_1
_geom_torsion_atom_site_label_2
_geom_torsion_atom_site_label_3
_geom_torsion_atom_site_label_4
_geom_torsion
_geom_torsion_site_symmetry_1
_geom_torsion_site_symmetry_2
_geom_torsion_site_symmetry_3
_geom_torsion_site_symmetry_4
_geom_torsion_publ_flag
Sc1 C1 C2 C5 -66.8(3) . . . . ?
Sc1 C1 C2 C3 175.21(19) . . . . ?
Sc1 C1 C2 C7 52.5(3) . . . . ?
N1 C1 C2 C5 111.2(2) . . . . ?
N1 C1 C2 C3 -6.8(3) . . . . ?
N1 C1 C2 C7 -129.5(2) . . . . ?
N1 C11 C12 C17 4.8(3) . . . . ?
N1 C11 C12 C13 -178.9(2) . . . . ?
N1 C11 C16 C15 179.4(2) . . . . ?
N1 C11 C16 C20 -3.8(4) . . . . ?
N1 C4 C3 C2 -7.9(3) . . . . ?
C1 N1 C11 C12 -89.1(3) . . . . ?
C1 N1 C11 C16 89.4(3) . . . . ?
C1 N1 C4 C3 4.0(3) . . . . ?
C1 N1 C4 C10 123.6(3) . . . . ?
C1 N1 C4 C9 -115.5(3) . . . . ?
C1 C2 C5 C6 -179.7(3) . . . . ?
C1 C2 C3 C4 9.2(3) . . . . ?
C1 C2 C7 C8 59.3(3) . . . . ?
C11 N1 C1 Sc1 -0.7(3) . . . . ?
C11 N1 C1 C2 -178.5(2) . . . . ?
C11 N1 C4 C3 -175.8(2) . . . . ?
C11 N1 C4 C10 -56.1(3) . . . . ?
C11 N1 C4 C9 64.7(3) . . . . ?
C11 C12 C17 C19 109.3(3) . . . . ?
C11 C12 C17 C18 -126.9(3) . . . . ?
C11 C12 C13 C14 -0.6(4) . . . . ?
C11 C16 C15 C14 -0.3(4) . . . . ?
C11 C16 C20 C22 -110.5(3) . . . . ?
C11 C16 C20 C21 127.2(3) . . . . ?
C12 C11 C16 C15 -2.1(4) . . . . ?
C12 C11 C16 C20 174.7(2) . . . . ?
C12 C13 C14 C15 -1.7(5) . . . . ?
C4 N1 C1 Sc1 179.55(17) . . . . ?
C4 N1 C1 C2 1.7(3) . . . . ?
C4 N1 C11 C12 90.7(3) . . . . ?
C4 N1 C11 C16 -90.8(3) . . . . ?
C17 C12 C13 C14 175.9(3) . . . . ?
C16 C11 C12 C17 -173.7(2) . . . . ?
C16 C11 C12 C13 2.6(4) . . . . ?
C16 C15 C14 C13 2.2(5) . . . . ?
C13 C12 C17 C19 -66.9(3) . . . . ?
C13 C12 C17 C18 56.9(3) . . . . ?
C15 C16 C20 C22 66.3(3) . . . . ?
C15 C16 C20 C21 -56.1(4) . . . . ?
C20 C16 C15 C14 -177.3(3) . . . . ?
C5 C2 C3 C4 -104.3(3) . . . . ?
C5 C2 C7 C8 175.2(3) . . . . ?
C3 C2 C5 C6 -66.4(4) . . . . ?
C3 C2 C7 C8 -58.1(3) . . . . ?
C7 C2 C5 C6 61.5(4) . . . . ?
C7 C2 C3 C4 129.5(3) . . . . ?
C34 Si2 C31 Sc1 45.7(2) . . . . ?
C10 C4 C3 C2 -126.0(3) . . . . ?
C9 C4 C3 C2 110.3(3) . . . . ?
C32 Si2 C31 Sc1 164.7(2) . . . . ?
C33 Si2 C31 Sc1 -74.1(3) . . . . ?
C28 Si3 C27 Sc1 -50.0(3) . . . . ?
C29 Si3 C27 Sc1 62.3(4) . . . . ?
C38 Si4 C37 Sc1 49.7(5) . . . . ?
C30 Si3 C27 Sc1 176.8(7) . . . . ?
C40 Si4 C37 Sc1 169.9(4) . . . . ?
C26 Si1 C23 Sc1 64.6(6) . . . . ?
C25 Si1 C23 Sc1 -174.8(4) . . . . ?
C24 Si1 C23 Sc1 -50.9(6) . . . . ?
C35 Si3 C27 Sc1 -147.8(5) . . . . ?
C36 Si3 C27 Sc1 97.1(14) . . . . ?
C39 Si4 C37 Sc1 -73.4(5) . . . . ?
